data_2231615
loop_
_publ_author_name
'Ma, Weili'
'Chen, Gang'
'Wang, Wenjing'
'Du, Zhenting'

_publ_section_title
;
 3,4-Bis[4-(4-methoxyphenoxy)phenyl]-1-methyl-1<i>H</i>-pyrrole-2,5-dione
;
_journal_coeditor_code LR2020
_journal_issue 9
_journal_name_full 'Acta Crystallographica Section E'
_journal_page_first o2366
_journal_paper_doi 10.1107/S1600536811032594
_journal_volume 67
_journal_year 2011
_chemical_formula_iupac 'C31 H25 N O6'
_chemical_formula_moiety 'C31 H25 N O6'
_chemical_formula_sum 'C31 H25 N O6'
_chemical_formula_weight 507.52
_chemical_melting_point 373
_chemical_name_systematic
;
3,4-Bis[4-(4-methoxyphenoxy)phenyl]-1-methyl-1<i>H</i>-pyrrole-2,5-dione
;
_space_group_IT_number 2
_symmetry_cell_setting triclinic
_symmetry_space_group_name_Hall '-P 1'
_symmetry_space_group_name_H-M 'P -1'
_atom_sites_solution_hydrogens geom
_atom_sites_solution_primary direct
_atom_sites_solution_secondary difmap
_audit_creation_method SHELXL-97
_cell_angle_alpha 97.956(5)
_cell_angle_beta 91.951(4)
_cell_angle_gamma 93.615(5)
_cell_formula_units_Z 2
_cell_length_a 8.751(4)
_cell_length_b 10.681(5)
_cell_length_c 13.630(7)
_cell_measurement_reflns_used 1817
_cell_measurement_temperature 296(2)
_cell_measurement_theta_max 22.77
_cell_measurement_theta_min 2.28
_cell_volume 1258.0(10)
_computing_cell_refinement 'SAINT (Bruker, 2009)'
_computing_data_collection 'APEX2 (Bruker, 2009)'
_computing_data_reduction 'SAINT (Bruker, 2009)'
_computing_molecular_graphics 'SHELXTL (Sheldrick, 2008)'
_computing_publication_material 'SHELXTL (Sheldrick, 2008)'
_computing_structure_refinement 'SHELXL97 (Sheldrick, 2008)'
_computing_structure_solution 'SHELXS97 (Sheldrick, 2008)'
_diffrn_ambient_temperature 296(2)
_diffrn_measured_fraction_theta_full 0.979
_diffrn_measured_fraction_theta_max 0.979
_diffrn_measurement_device_type 'Bruker APEXII CCD'
_diffrn_measurement_method '\f and \w scans'
_diffrn_radiation_monochromator graphite
_diffrn_radiation_source 'fine-focus sealed tube'
_diffrn_radiation_type MoK\a
_diffrn_radiation_wavelength 0.71073
_diffrn_reflns_av_R_equivalents 0.0276
_diffrn_reflns_av_sigmaI/netI 0.0531
_diffrn_reflns_limit_h_max 10
_diffrn_reflns_limit_h_min -8
_diffrn_reflns_limit_k_max 12
_diffrn_reflns_limit_k_min -12
_diffrn_reflns_limit_l_max 16
_diffrn_reflns_limit_l_min -16
_diffrn_reflns_number 6956
_diffrn_reflns_theta_full 25.19
_diffrn_reflns_theta_max 25.19
_diffrn_reflns_theta_min 2.28
_exptl_absorpt_coefficient_mu 0.093
_exptl_absorpt_correction_T_max 0.9780
_exptl_absorpt_correction_T_min 0.9708
_exptl_absorpt_correction_type multi-scan
_exptl_absorpt_process_details '(<i>SADABS</i>; Bruker, 2009)'
_exptl_crystal_colour red
_exptl_crystal_density_diffrn 1.340
_exptl_crystal_density_method 'not measured'
_exptl_crystal_description block
_exptl_crystal_F_000 532
_exptl_crystal_size_max 0.32
_exptl_crystal_size_mid 0.26
_exptl_crystal_size_min 0.24
_refine_diff_density_max 0.169
_refine_diff_density_min -0.189
_refine_ls_extinction_coef 0.017(2)
_refine_ls_extinction_expression Fc^*^=kFc[1+0.001xFc^2^\l^3^/sin(2\q)]^-1/4^
_refine_ls_extinction_method SHELXL
_refine_ls_goodness_of_fit_ref 1.036
_refine_ls_hydrogen_treatment constr
_refine_ls_matrix_type full
_refine_ls_number_parameters 347
_refine_ls_number_reflns 4439
_refine_ls_number_restraints 0
_refine_ls_restrained_S_all 1.036
_refine_ls_R_factor_all 0.0803
_refine_ls_R_factor_gt 0.0495
_refine_ls_shift/su_max 0.000
_refine_ls_shift/su_mean 0.000
_refine_ls_structure_factor_coef Fsqd
_refine_ls_weighting_details 'calc w=1/[\s^2^(Fo^2^)+(0.0592P)^2^+0.0849P] where P=(Fo^2^+2Fc^2^)/3'
_refine_ls_weighting_scheme calc
_refine_ls_wR_factor_gt 0.1161
_refine_ls_wR_factor_ref 0.1324
_reflns_number_gt 2861
_reflns_number_total 4439
_reflns_threshold_expression I>2\s(I)
_cod_data_source_file lr2020.cif
_cod_data_source_block I
_cod_original_cell_volume 1258.1(11)
_cod_original_sg_symbol_H-M P-1
_cod_database_code 2231615
_cod_database_fobs_code 2231615

loop_
_symmetry_equiv_pos_as_xyz
'x, y, z'
'-x, -y, -z'

loop_
_atom_site_type_symbol
_atom_site_label
_atom_site_fract_x
_atom_site_fract_y
_atom_site_fract_z
_atom_site_U_iso_or_equiv
_atom_site_adp_type
_atom_site_calc_flag
_atom_site_refinement_flags
_atom_site_occupancy
_atom_site_symmetry_multiplicity
O O3 1.34578(18) 0.43301(16) 0.57789(11) 0.0535(5) Uani d . 1 1
O O2 0.71603(19) 0.58407(17) 0.79815(11) 0.0609(5) Uani d . 1 1
C C11 0.9988(2) 0.3937(2) 0.59643(14) 0.0372(5) Uani d . 1 1
N N1 1.3183(2) 0.27986(17) 0.44303(13) 0.0438(5) Uani d . 1 1
O O4 1.21810(18) 0.11724(15) 0.32755(11) 0.0519(4) Uani d . 1 1
C C19 0.9188(2) 0.1458(2) 0.42139(14) 0.0382(5) Uani d . 1 1
C C15 1.2649(3) 0.3562(2) 0.52269(16) 0.0403(5) Uani d . 1 1
O O5 0.54088(19) -0.10824(17) 0.34147(11) 0.0638(5) Uani d . 1 1
C C16 1.2023(3) 0.1979(2) 0.39736(16) 0.0410(6) Uani d . 1 1
C C14 1.0950(2) 0.3234(2) 0.52514(14) 0.0372(5) Uani d . 1 1
C C8 0.8148(3) 0.5244(2) 0.73415(16) 0.0446(6) Uani d . 1 1
C C22 0.6666(3) -0.0239(2) 0.36263(16) 0.0443(6) Uani d . 1 1
C C20 0.8297(3) 0.0946(2) 0.49091(15) 0.0402(5) Uani d . 1 1
H H20 0.8556 0.1168 0.5581 0.048 Uiso calc R 1 1
C C21 0.7048(3) 0.0122(2) 0.46208(16) 0.0432(6) Uani d . 1 1
H H21 0.6457 -0.0195 0.5096 0.052 Uiso calc R 1 1
C C10 0.8407(3) 0.3901(2) 0.58153(16) 0.0431(6) Uani d . 1 1
H H10 0.7953 0.3436 0.5241 0.052 Uiso calc R 1 1
C C17 1.0589(2) 0.2265(2) 0.45106(14) 0.0372(5) Uani d . 1 1
O O1 0.9801(2) 0.87749(17) 1.13293(12) 0.0677(5) Uani d . 1 1
C C12 1.0617(3) 0.4688(2) 0.68122(16) 0.0488(6) Uani d . 1 1
H H12 1.1675 0.4751 0.6926 0.059 Uiso calc R 1 1
C C2 0.9115(3) 0.7981(2) 1.05445(16) 0.0497(6) Uani d . 1 1
C C24 0.8780(3) 0.1087(2) 0.32176(15) 0.0490(6) Uani d . 1 1
H H24 0.9361 0.1410 0.2739 0.059 Uiso calc R 1 1
C C9 0.7493(3) 0.4533(2) 0.64913(16) 0.0459(6) Uani d . 1 1
H H9 0.6436 0.4482 0.6376 0.055 Uiso calc R 1 1
C C5 0.7808(3) 0.6555(2) 0.88531(16) 0.0504(6) Uani d . 1 1
C C13 0.9718(3) 0.5342(2) 0.74917(17) 0.0521(6) Uani d . 1 1
H H13 1.0171 0.5848 0.8049 0.063 Uiso calc R 1 1
C C23 0.7526(3) 0.0248(2) 0.29221(16) 0.0525(7) Uani d . 1 1
H H23 0.7266 0.0015 0.2252 0.063 Uiso calc R 1 1
C C25 0.5045(3) -0.1585(3) 0.24244(17) 0.0515(6) Uani d . 1 1
C C6 0.8242(3) 0.5976(2) 0.96397(18) 0.0576(7) Uani d . 1 1
H H6 0.8092 0.5101 0.9604 0.069 Uiso calc R 1 1
C C28 0.4252(3) -0.2663(3) 0.05195(19) 0.0608(7) Uani d . 1 1
C C18 1.4766(3) 0.2811(3) 0.41449(19) 0.0626(7) Uani d . 1 1
H H18A 1.5341 0.2340 0.4562 0.094 Uiso calc R 1 1
H H18B 1.5196 0.3670 0.4217 0.094 Uiso calc R 1 1
H H18C 1.4808 0.2432 0.3466 0.094 Uiso calc R 1 1
C C30 0.5342(3) -0.2811(2) 0.21135(19) 0.0594(7) Uani d . 1 1
H H30 0.5814 -0.3283 0.2547 0.071 Uiso calc R 1 1
O O6 0.3898(3) -0.3287(2) -0.04174(14) 0.0908(7) Uani d . 1 1
C C7 0.8906(3) 0.6690(2) 1.04909(17) 0.0562(7) Uani d . 1 1
H H7 0.9209 0.6294 1.1025 0.067 Uiso calc R 1 1
C C3 0.8626(3) 0.8553(3) 0.97553(17) 0.0613(7) Uani d . 1 1
H H3 0.8733 0.9431 0.9796 0.074 Uiso calc R 1 1
C C4 0.7982(3) 0.7842(3) 0.89093(18) 0.0595(7) Uani d . 1 1
H H4 0.7665 0.8236 0.8377 0.071 Uiso calc R 1 1
C C29 0.4940(3) -0.3346(3) 0.1158(2) 0.0663(8) Uani d . 1 1
H H29 0.5140 -0.4183 0.0945 0.080 Uiso calc R 1 1
C C26 0.4343(3) -0.0889(3) 0.1802(2) 0.0709(8) Uani d . 1 1
H H26 0.4131 -0.0058 0.2025 0.085 Uiso calc R 1 1
C C27 0.3944(3) -0.1425(3) 0.0832(2) 0.0769(9) Uani d . 1 1
H H27 0.3473 -0.0954 0.0398 0.092 Uiso calc R 1 1
C C31 0.3351(5) -0.2593(4) -0.1141(2) 0.1234(15) Uani d . 1 1
H H31A 0.2410 -0.2241 -0.0937 0.185 Uiso calc R 1 1
H H31B 0.3172 -0.3141 -0.1759 0.185 Uiso calc R 1 1
H H31C 0.4096 -0.1919 -0.1220 0.185 Uiso calc R 1 1
C C1 1.0342(4) 0.8222(3) 1.21523(18) 0.0813(10) Uani d . 1 1
H H1A 0.9499 0.7790 1.2427 0.122 Uiso calc R 1 1
H H1B 1.0809 0.8873 1.2647 0.122 Uiso calc R 1 1
H H1C 1.1084 0.7628 1.1939 0.122 Uiso calc R 1 1

loop_
_atom_site_aniso_label
_atom_site_aniso_U_11
_atom_site_aniso_U_22
_atom_site_aniso_U_33
_atom_site_aniso_U_12
_atom_site_aniso_U_13
_atom_site_aniso_U_23
O3 0.0445(10) 0.0525(11) 0.0574(10) -0.0065(8) -0.0083(8) -0.0066(8)
O2 0.0527(11) 0.0727(13) 0.0510(10) 0.0111(9) -0.0025(8) -0.0160(9)
C11 0.0393(13) 0.0336(12) 0.0375(12) 0.0001(10) -0.0038(10) 0.0028(10)
N1 0.0360(11) 0.0419(12) 0.0510(11) 0.0021(9) -0.0010(9) -0.0016(9)
O4 0.0580(11) 0.0497(11) 0.0443(9) 0.0024(8) 0.0017(8) -0.0061(8)
C19 0.0442(13) 0.0342(13) 0.0342(12) 0.0009(10) -0.0060(10) 0.0008(10)
C15 0.0398(13) 0.0348(13) 0.0447(13) 0.0017(11) -0.0079(11) 0.0034(11)
O5 0.0578(11) 0.0715(13) 0.0529(10) -0.0240(10) 0.0025(9) -0.0109(9)
C16 0.0473(14) 0.0367(13) 0.0387(12) 0.0028(11) -0.0050(11) 0.0059(11)
C14 0.0403(13) 0.0369(13) 0.0347(11) 0.0019(10) -0.0061(10) 0.0076(10)
C8 0.0501(15) 0.0417(14) 0.0405(13) 0.0072(11) 0.0004(11) -0.0003(11)
C22 0.0417(14) 0.0430(14) 0.0449(13) -0.0003(11) -0.0017(11) -0.0031(11)
C20 0.0471(14) 0.0391(13) 0.0329(11) 0.0051(11) -0.0050(10) 0.0010(10)
C21 0.0476(14) 0.0407(14) 0.0411(13) 0.0009(11) 0.0012(11) 0.0065(10)
C10 0.0457(14) 0.0403(14) 0.0401(12) 0.0031(11) -0.0086(11) -0.0030(10)
C17 0.0409(13) 0.0381(13) 0.0319(11) 0.0028(10) -0.0044(10) 0.0037(10)
O1 0.1001(15) 0.0534(11) 0.0455(10) -0.0008(10) -0.0102(10) -0.0008(9)
C12 0.0394(14) 0.0576(16) 0.0457(13) 0.0011(12) -0.0057(11) -0.0030(12)
C2 0.0640(17) 0.0467(16) 0.0369(13) 0.0044(12) 0.0025(12) -0.0002(11)
C24 0.0485(15) 0.0596(16) 0.0363(13) -0.0085(12) -0.0009(11) 0.0040(11)
C9 0.0407(14) 0.0481(15) 0.0464(13) 0.0070(11) -0.0078(11) -0.0016(11)
C5 0.0515(15) 0.0553(17) 0.0415(14) 0.0076(12) 0.0015(11) -0.0045(12)
C13 0.0504(16) 0.0555(16) 0.0443(13) -0.0020(12) -0.0068(12) -0.0100(12)
C23 0.0538(16) 0.0639(17) 0.0340(12) -0.0079(13) -0.0030(11) -0.0075(12)
C25 0.0441(15) 0.0543(17) 0.0497(14) -0.0118(12) -0.0005(12) -0.0083(13)
C6 0.0731(18) 0.0424(15) 0.0551(15) 0.0045(13) 0.0021(13) -0.0013(13)
C28 0.0639(18) 0.0569(19) 0.0544(16) -0.0125(14) -0.0061(14) -0.0074(14)
C18 0.0391(15) 0.0632(18) 0.0825(19) 0.0018(13) 0.0045(13) -0.0001(15)
C30 0.0657(18) 0.0500(17) 0.0594(16) -0.0001(14) -0.0067(13) 0.0012(13)
O6 0.1134(18) 0.0910(16) 0.0576(12) -0.0200(13) -0.0130(12) -0.0100(11)
C7 0.0745(18) 0.0495(17) 0.0461(14) 0.0068(13) 0.0010(13) 0.0110(12)
C3 0.087(2) 0.0448(16) 0.0504(15) 0.0057(14) -0.0025(14) 0.0031(12)
C4 0.0746(19) 0.0600(19) 0.0451(14) 0.0110(14) -0.0028(13) 0.0094(13)
C29 0.079(2) 0.0475(17) 0.0668(18) 0.0008(15) -0.0003(15) -0.0087(14)
C26 0.070(2) 0.0564(18) 0.079(2) 0.0076(15) -0.0145(16) -0.0128(16)
C27 0.075(2) 0.076(2) 0.076(2) 0.0034(17) -0.0265(16) 0.0060(17)
C31 0.146(4) 0.146(4) 0.072(2) -0.032(3) -0.039(2) 0.024(2)
C1 0.119(3) 0.072(2) 0.0490(16) -0.0006(18) -0.0213(17) 0.0008(15)

loop_
_atom_type_symbol
_atom_type_description
_atom_type_scat_dispersion_real
_atom_type_scat_dispersion_imag
_atom_type_scat_source
C C 0.0033 0.0016 'International Tables Vol C Tables 4.2.6.8 and 6.1.1.4'
H H 0.0000 0.0000 'International Tables Vol C Tables 4.2.6.8 and 6.1.1.4'
N N 0.0061 0.0033 'International Tables Vol C Tables 4.2.6.8 and 6.1.1.4'
O O 0.0106 0.0060 'International Tables Vol C Tables 4.2.6.8 and 6.1.1.4'

loop_
_geom_angle_atom_site_label_1
_geom_angle_atom_site_label_2
_geom_angle_atom_site_label_3
_geom_angle
C8 O2 C5 117.01(18)
C12 C11 C10 116.8(2)
C12 C11 C14 121.5(2)
C10 C11 C14 121.65(19)
C16 N1 C15 110.42(19)
C16 N1 C18 124.55(19)
C15 N1 C18 124.95(19)
C24 C19 C20 117.7(2)
C24 C19 C17 120.5(2)
C20 C19 C17 121.60(18)
O3 C15 N1 123.5(2)
O3 C15 C14 129.2(2)
N1 C15 C14 107.27(18)
C22 O5 C25 118.76(18)
O4 C16 N1 124.5(2)
O4 C16 C17 128.1(2)
N1 C16 C17 107.38(19)
C17 C14 C11 131.1(2)
C17 C14 C15 107.03(19)
C11 C14 C15 121.86(19)
O2 C8 C13 124.0(2)
O2 C8 C9 116.4(2)
C13 C8 C9 119.6(2)
O5 C22 C23 124.4(2)
O5 C22 C21 115.7(2)
C23 C22 C21 119.9(2)
C21 C20 C19 121.22(19)
C21 C20 H20 119.4
C19 C20 H20 119.4
C20 C21 C22 120.2(2)
C20 C21 H21 119.9
C22 C21 H21 119.9
C9 C10 C11 122.0(2)
C9 C10 H10 119.0
C11 C10 H10 119.0
C14 C17 C19 133.4(2)
C14 C17 C16 107.81(18)
C19 C17 C16 118.61(18)
C2 O1 C1 117.5(2)
C13 C12 C11 121.9(2)
C13 C12 H12 119.1
C11 C12 H12 119.1
O1 C2 C7 125.0(2)
O1 C2 C3 115.7(2)
C7 C2 C3 119.3(2)
C23 C24 C19 121.3(2)
C23 C24 H24 119.3
C19 C24 H24 119.3
C10 C9 C8 119.9(2)
C10 C9 H9 120.1
C8 C9 H9 120.1
C4 C5 C6 120.4(2)
C4 C5 O2 119.0(2)
C6 C5 O2 120.6(2)
C8 C13 C12 119.8(2)
C8 C13 H13 120.1
C12 C13 H13 120.1
C22 C23 C24 119.6(2)
C22 C23 H23 120.2
C24 C23 H23 120.2
C26 C25 C30 120.8(2)
C26 C25 O5 120.8(2)
C30 C25 O5 118.4(2)
C5 C6 C7 120.1(2)
C5 C6 H6 120.0
C7 C6 H6 120.0
C29 C28 O6 115.8(3)
C29 C28 C27 120.0(2)
O6 C28 C27 124.2(3)
N1 C18 H18A 109.5
N1 C18 H18B 109.5
H18A C18 H18B 109.5
N1 C18 H18C 109.5
H18A C18 H18C 109.5
H18B C18 H18C 109.5
C25 C30 C29 119.7(3)
C25 C30 H30 120.2
C29 C30 H30 120.2
C28 O6 C31 118.4(3)
C2 C7 C6 119.9(2)
C2 C7 H7 120.1
C6 C7 H7 120.1
C4 C3 C2 120.7(2)
C4 C3 H3 119.6
C2 C3 H3 119.6
C5 C4 C3 119.7(2)
C5 C4 H4 120.2
C3 C4 H4 120.2
C28 C29 C30 120.6(3)
C28 C29 H29 119.7
C30 C29 H29 119.7
C25 C26 C27 119.7(3)
C25 C26 H26 120.1
C27 C26 H26 120.1
C28 C27 C26 119.3(3)
C28 C27 H27 120.3
C26 C27 H27 120.3
O6 C31 H31A 109.5
O6 C31 H31B 109.5
H31A C31 H31B 109.5
O6 C31 H31C 109.5
H31A C31 H31C 109.5
H31B C31 H31C 109.5
O1 C1 H1A 109.5
O1 C1 H1B 109.5
H1A C1 H1B 109.5
O1 C1 H1C 109.5
H1A C1 H1C 109.5
H1B C1 H1C 109.5

loop_
_geom_bond_atom_site_label_1
_geom_bond_atom_site_label_2
_geom_bond_distance
O3 C15 1.208(2)
O2 C8 1.372(3)
O2 C5 1.401(3)
C11 C12 1.388(3)
C11 C10 1.389(3)
C11 C14 1.467(3)
N1 C16 1.371(3)
N1 C15 1.378(3)
N1 C18 1.451(3)
O4 C16 1.209(2)
C19 C24 1.389(3)
C19 C20 1.394(3)
C19 C17 1.465(3)
C15 C14 1.508(3)
O5 C22 1.374(3)
O5 C25 1.400(3)
C16 C17 1.501(3)
C14 C17 1.356(3)
C8 C13 1.378(3)
C8 C9 1.380(3)
C22 C23 1.377(3)
C22 C21 1.380(3)
C20 C21 1.370(3)
C20 H20 0.9300
C21 H21 0.9300
C10 C9 1.375(3)
C10 H10 0.9300
O1 C2 1.366(3)
O1 C1 1.419(3)
C12 C13 1.380(3)
C12 H12 0.9300
C2 C7 1.371(3)
C2 C3 1.378(3)
C24 C23 1.384(3)
C24 H24 0.9300
C9 H9 0.9300
C5 C4 1.365(4)
C5 C6 1.365(3)
C13 H13 0.9300
C23 H23 0.9300
C25 C26 1.358(4)
C25 C30 1.363(4)
C6 C7 1.385(3)
C6 H6 0.9300
C28 C29 1.359(4)
C28 O6 1.372(3)
C28 C27 1.378(4)
C18 H18A 0.9600
C18 H18B 0.9600
C18 H18C 0.9600
C30 C29 1.373(3)
C30 H30 0.9300
O6 C31 1.402(4)
C7 H7 0.9300
C3 C4 1.372(3)
C3 H3 0.9300
C4 H4 0.9300
C29 H29 0.9300
C26 C27 1.390(3)
C26 H26 0.9300
C27 H27 0.9300
C31 H31A 0.9600
C31 H31B 0.9600
C31 H31C 0.9600
C1 H1A 0.9600
C1 H1B 0.9600
C1 H1C 0.9600

loop_
_geom_hbond_atom_site_label_D
_geom_hbond_atom_site_label_H
_geom_hbond_atom_site_label_A
_geom_hbond_site_symmetry_A
_geom_hbond_distance_DH
_geom_hbond_distance_HA
_geom_hbond_distance_DA
_geom_hbond_angle_DHA
C4 H4 O4 2_766 0.93 2.43 3.294(3) 155.0
C18 H18B O3 2_866 0.96 2.37 3.325(3) 171.1

loop_
_geom_torsion_atom_site_label_1
_geom_torsion_atom_site_label_2
_geom_torsion_atom_site_label_3
_geom_torsion_atom_site_label_4
_geom_torsion
C16 N1 C15 O3 176.8(2)
C18 N1 C15 O3 -0.1(3)
C16 N1 C15 C14 -2.9(2)
C18 N1 C15 C14 -179.8(2)
C15 N1 C16 O4 -177.3(2)
C18 N1 C16 O4 -0.4(3)
C15 N1 C16 C17 1.7(2)
C18 N1 C16 C17 178.6(2)
C12 C11 C14 C17 164.1(2)
C10 C11 C14 C17 -17.0(3)
C12 C11 C14 C15 -18.0(3)
C10 C11 C14 C15 160.9(2)
O3 C15 C14 C17 -176.6(2)
N1 C15 C14 C17 3.1(2)
O3 C15 C14 C11 5.1(3)
N1 C15 C14 C11 -175.27(18)
C5 O2 C8 C13 -2.2(3)
C5 O2 C8 C9 179.4(2)
C25 O5 C22 C23 6.4(4)
C25 O5 C22 C21 -173.8(2)
C24 C19 C20 C21 -1.0(3)
C17 C19 C20 C21 -175.4(2)
C19 C20 C21 C22 1.3(3)
O5 C22 C21 C20 179.1(2)
C23 C22 C21 C20 -1.2(4)
C12 C11 C10 C9 -2.6(3)
C14 C11 C10 C9 178.4(2)
C11 C14 C17 C19 -8.7(4)
C15 C14 C17 C19 173.2(2)
C11 C14 C17 C16 176.1(2)
C15 C14 C17 C16 -2.0(2)
C24 C19 C17 C14 142.0(2)
C20 C19 C17 C14 -43.8(3)
C24 C19 C17 C16 -43.2(3)
C20 C19 C17 C16 131.0(2)
O4 C16 C17 C14 179.3(2)
N1 C16 C17 C14 0.3(2)
O4 C16 C17 C19 3.2(3)
N1 C16 C17 C19 -175.74(18)
C10 C11 C12 C13 1.7(3)
C14 C11 C12 C13 -179.3(2)
C1 O1 C2 C7 0.1(4)
C1 O1 C2 C3 -179.1(2)
C20 C19 C24 C23 0.6(3)
C17 C19 C24 C23 175.0(2)
C11 C10 C9 C8 0.9(3)
O2 C8 C9 C10 -179.7(2)
C13 C8 C9 C10 1.8(3)
C8 O2 C5 C4 101.6(3)
C8 O2 C5 C6 -79.2(3)
O2 C8 C13 C12 178.9(2)
C9 C8 C13 C12 -2.7(4)
C11 C12 C13 C8 0.9(4)
O5 C22 C23 C24 -179.5(2)
C21 C22 C23 C24 0.7(4)
C19 C24 C23 C22 -0.4(4)
C22 O5 C25 C26 -77.4(3)
C22 O5 C25 C30 105.8(3)
C4 C5 C6 C7 -2.0(4)
O2 C5 C6 C7 178.9(2)
C26 C25 C30 C29 0.6(4)
O5 C25 C30 C29 177.4(2)
C29 C28 O6 C31 -172.7(3)
C27 C28 O6 C31 7.8(4)
O1 C2 C7 C6 -177.7(2)
C3 C2 C7 C6 1.5(4)
C5 C6 C7 C2 0.5(4)
O1 C2 C3 C4 177.1(2)
C7 C2 C3 C4 -2.2(4)
C6 C5 C4 C3 1.3(4)
O2 C5 C4 C3 -179.5(2)
C2 C3 C4 C5 0.7(4)
O6 C28 C29 C30 -180.0(2)
C27 C28 C29 C30 -0.4(4)
C25 C30 C29 C28 0.1(4)
C30 C25 C26 C27 -1.0(4)
O5 C25 C26 C27 -177.7(2)
C29 C28 C27 C26 0.0(4)
O6 C28 C27 C26 179.5(3)
C25 C26 C27 C28 0.7(4)

loop_
_cod_related_entry_id
_cod_related_entry_database
_cod_related_entry_code
1 ChemSpider 30656956
